data_7126788
loop_
_publ_author_name
'He, Ying-Chun'
'Yan, Yan-Mei'
'Tong, Hong-Bo'
'Ren, Zhen-Xing'
'Wang, Jun-Hong'
'Zhang, Yong-Bin'
'Chao, Jian-Bin'
'Wang, Meng-Liang'

_publ_section_title
;
 Benzenebistriazole-strapped calix[4]pyrrole: a neutral anion receptor
 with CH and NH donor groups that exhibits high sulfate binding affinity
 and selectivity in aqueous solutions.
;
_journal_issue 65
_journal_name_full 'Chemical communications (Cambridge, England)'
_journal_page_first 9364
_journal_page_last 9367
_journal_paper_doi 10.1039/d0cc03655b
_journal_volume 56
_journal_year 2020
_chemical_formula_moiety 'C44 H52 N10, 2(C3 H7 N O), H2 O'
_chemical_formula_sum 'C50 H68 N12 O3'
_chemical_formula_weight 885.16
_space_group_crystal_system triclinic
_space_group_IT_number 2
_space_group_name_Hall '-P 1'
_space_group_name_H-M_alt 'P -1'
_atom_sites_solution_hydrogens mixed
_audit_creation_date 2019-12-10
_audit_creation_method
;
Olex2 1.3
(compiled Nov 21 2019 18:26:39 for OlexSys, GUI svn.r6003)
;
_audit_update_record
;
2020-01-12 deposited with the CCDC.	2020-06-29 downloaded from the CCDC.
;
_cell_angle_alpha 77.860(2)
_cell_angle_beta 79.348(2)
_cell_angle_gamma 82.174(2)
_cell_formula_units_Z 2
_cell_length_a 10.4540(4)
_cell_length_b 11.2457(5)
_cell_length_c 22.6586(9)
_cell_measurement_reflns_used 9912
_cell_measurement_temperature 297(2)
_cell_measurement_theta_max 28.34
_cell_measurement_theta_min 3.05
_cell_volume 2546.20(18)
_computing_cell_refinement 'SAINT v8.37A (Bruker, 2015)'
_computing_data_reduction 'SAINT v8.37A (Bruker, 2015)'
_computing_molecular_graphics 'Olex2 1.3 (Dolomanov et al., 2009)'
_computing_publication_material 'Olex2 1.3 (Dolomanov et al., 2009)'
_computing_structure_refinement 'XL  (Sheldrick, 2008)'
_computing_structure_solution 'SHELXT 2014/5 (Sheldrick, 2014)'
_diffrn_ambient_temperature 297.09
_diffrn_measured_fraction_theta_full 0.989
_diffrn_measured_fraction_theta_max 0.989
_diffrn_measurement_device_type 'Bruker APEX-II CCD'
_diffrn_measurement_method '\f and \w scans'
_diffrn_radiation_type MoK\a
_diffrn_radiation_wavelength 0.71073
_diffrn_reflns_av_R_equivalents 0.0311
_diffrn_reflns_av_unetI/netI 0.0275
_diffrn_reflns_Laue_measured_fraction_full 0.989
_diffrn_reflns_Laue_measured_fraction_max 0.989
_diffrn_reflns_limit_h_max 12
_diffrn_reflns_limit_h_min -12
_diffrn_reflns_limit_k_max 13
_diffrn_reflns_limit_k_min -13
_diffrn_reflns_limit_l_max 26
_diffrn_reflns_limit_l_min -26
_diffrn_reflns_number 40084
_diffrn_reflns_point_group_measured_fraction_full 0.989
_diffrn_reflns_point_group_measured_fraction_max 0.989
_diffrn_reflns_theta_full 25.050
_diffrn_reflns_theta_max 25.050
_diffrn_reflns_theta_min 3.020
_diffrn_source_current 30.0
_diffrn_source_power 1.5
_diffrn_source_voltage 50.0
_diffrn_standards_number 0
_exptl_absorpt_coefficient_mu 0.075
_exptl_absorpt_correction_T_max 0.7457
_exptl_absorpt_correction_T_min 0.6895
_exptl_absorpt_correction_type multi-scan
_exptl_absorpt_process_details
;
SADABS-2016/2 (Bruker,2016/2) was used for absorption correction.
wR2(int) was 0.0908 before and 0.0587 after correction.
The Ratio of minimum to maximum transmission is 0.9246.
The \l/2 correction factor is Not present.
;
_exptl_crystal_colour colorless
_exptl_crystal_density_diffrn 1.155
_exptl_crystal_description block
_exptl_crystal_F_000 952
_exptl_crystal_size_max 0.3
_exptl_crystal_size_mid 0.2
_exptl_crystal_size_min 0.2
_refine_diff_density_max 0.452
_refine_diff_density_min -0.267
_refine_diff_density_rms 0.035
_refine_ls_extinction_coef 0.054(6)
_refine_ls_extinction_expression Fc^*^=kFc[1+0.001xFc^2^\l^3^/sin(2\q)]^-1/4^
_refine_ls_extinction_method 'SHELXL-2018/3 (Sheldrick 2018)'
_refine_ls_goodness_of_fit_ref 1.045
_refine_ls_hydrogen_treatment mixed
_refine_ls_matrix_type full
_refine_ls_number_parameters 609
_refine_ls_number_reflns 8916
_refine_ls_number_restraints 0
_refine_ls_restrained_S_all 1.045
_refine_ls_R_factor_all 0.0730
_refine_ls_R_factor_gt 0.0579
_refine_ls_shift/su_max 0.004
_refine_ls_shift/su_mean 0.000
_refine_ls_structure_factor_coef Fsqd
_refine_ls_weighting_details 'w=1/[\s^2^(Fo^2^)+(0.0552P)^2^+1.4684P] where P=(Fo^2^+2Fc^2^)/3'
_refine_ls_weighting_scheme calc
_refine_ls_wR_factor_gt 0.1363
_refine_ls_wR_factor_ref 0.1524
_reflns_Friedel_coverage 0.000
_reflns_number_gt 7156
_reflns_number_total 8916
_reflns_threshold_expression 'I > 2\s(I)'
_cod_data_source_file d0cc03655b2.cif
_cod_data_source_block test-2_a
_cod_depositor_comments 'Adding full bibliography for 7126788--7126789.cif.'
_cod_database_code 7126788
_shelx_shelxl_version_number 2018/3
_shelx_space_group_comment
;
The symmetry employed for this shelxl refinement is uniquely defined
by the following loop, which should always be used as a source of
symmetry information in preference to the above space-group names.
They are only intended as comments.
;
_shelx_estimated_absorpt_t_max 0.985
_shelx_estimated_absorpt_t_min 0.978
_olex2_refinement_description
;
1. Fixed Uiso
 At 1.2 times of:
  All C(H) groups, All C(H,H) groups, All C(H,H,H,H,H,H) groups
 At 1.5 times of:
  All C(H,H,H) groups
2.a Riding coordinates:
 C50(H3B,H3C)
2.b Secondary CH2 refined with riding coordinates:
 C27(H27A,H27B), C28(H28A,H28B), C29(H29A,H29B), C30(H30A,H30B), C41(H41A,
 H41B), C42(H42A,H42B), C43(H43A,H43B), C44(H44A,H44B)
2.c Aromatic/amide H refined with riding coordinates:
 C2(H2A), C3(H3A), C9(H9), C10(H10), C15(H15), C16(H16), C22(H22), C23(H23),
 C31(H31), C34(H34), C36(H36), C37(H37), C38(H38), C40(H40), C45(H45), C48(H48)
2.d Idealised Me refined as rotating group:
 C6(H6A,H6B,H6C), C7(H7A,H7B,H7C), C13(H13A,H13B,H13C), C19(H19A,H19B,H19C),
 C20(H20A,H20B,H20C), C26(H26A,H26B,H26C), C46(H46A,H46B,H46C), C47(H47A,H47B,
 H47C), C49(H49A,H49B,H49C), C50(H50A,H50B,H50C)
;
_olex2_submission_special_instructions 'No special instructions were received'

loop_
_space_group_symop_operation_xyz
'x, y, z'
'-x, -y, -z'

loop_
_atom_site_label
_atom_site_type_symbol
_atom_site_fract_x
_atom_site_fract_y
_atom_site_fract_z
_atom_site_U_iso_or_equiv
_atom_site_adp_type
_atom_site_occupancy
_atom_site_site_symmetry_order
_atom_site_calc_flag
_atom_site_refinement_flags_posn
_atom_site_refinement_flags_adp
_atom_site_refinement_flags_occupancy
_atom_site_disorder_assembly
_atom_site_disorder_group
N1 N 0.57962(15) 0.41091(14) 0.66606(7) 0.0378(4) Uani 1 1 d . . . . .
N2 N 0.75142(15) 0.13098(13) 0.69850(7) 0.0378(4) Uani 1 1 d . . . . .
N3 N 1.02056(15) 0.25416(14) 0.67638(7) 0.0381(4) Uani 1 1 d . . . . .
N4 N 0.84752(15) 0.53705(14) 0.64216(7) 0.0395(4) Uani 1 1 d . . . . .
N5 N 0.6432(2) -0.10469(19) 0.92584(8) 0.0651(6) Uani 1 1 d . . . . .
N6 N 0.5681(3) -0.1968(2) 0.93500(13) 0.0905(8) Uani 1 1 d . . . . .
N7 N 0.4472(3) -0.1471(2) 0.93302(12) 0.0858(7) Uani 1 1 d . . . . .
N8 N 0.2728(2) 0.5804(2) 0.85609(9) 0.0685(6) Uani 1 1 d . . . . .
N9 N 0.1424(3) 0.5881(3) 0.86966(13) 0.0932(8) Uani 1 1 d . . . . .
N10 N 0.1094(2) 0.4759(3) 0.88738(13) 0.0907(8) Uani 1 1 d . . . . .
N11 N 0.84963(19) 0.22720(17) 0.50471(8) 0.0549(5) Uani 1 1 d . . . . .
N12 N 0.7235(3) 0.4307(3) 0.92980(12) 0.0973(9) Uani 1 1 d . . . . .
O1 O 0.89134(17) 0.33822(15) 0.56985(7) 0.0623(4) Uani 1 1 d . . . . .
O2 O 0.6476(3) 0.2980(3) 0.88658(10) 0.1224(10) Uani 1 1 d . . . . .
O3 O 0.74684(16) 0.33506(16) 0.76396(7) 0.0610(4) Uani 1 1 d . . . . .
C1 C 0.57367(18) 0.51722(16) 0.62293(8) 0.0388(4) Uani 1 1 d . . . . .
C2 C 0.51023(19) 0.49544(18) 0.57957(9) 0.0454(5) Uani 1 1 d . . . . .
H2A H 0.492055 0.551080 0.544765 0.054 Uiso 1 1 calc R U . . .
C3 C 0.47682(19) 0.37466(18) 0.59627(9) 0.0440(5) Uani 1 1 d . . . . .
H3A H 0.432887 0.336538 0.574476 0.053 Uiso 1 1 calc R U . . .
C4 C 0.52014(17) 0.32306(16) 0.65008(8) 0.0362(4) Uani 1 1 d . . . . .
C5 C 0.51321(18) 0.19471(17) 0.68731(9) 0.0406(4) Uani 1 1 d . . . . .
C6 C 0.4066(2) 0.1356(2) 0.66838(12) 0.0591(6) Uani 1 1 d . . . . .
H6A H 0.324157 0.183907 0.675395 0.089 Uiso 1 1 calc R U . . .
H6B H 0.400398 0.054618 0.692165 0.089 Uiso 1 1 calc R U . . .
H6C H 0.428838 0.131522 0.625760 0.089 Uiso 1 1 calc R U . . .
C7 C 0.4755(2) 0.1973(2) 0.75604(9) 0.0534(5) Uani 1 1 d . . . . .
H7A H 0.541321 0.232882 0.769121 0.080 Uiso 1 1 calc R U . . .
H7B H 0.468901 0.115381 0.778674 0.080 Uiso 1 1 calc R U . . .
H7C H 0.392838 0.245175 0.763184 0.080 Uiso 1 1 calc R U . . .
C8 C 0.64278(18) 0.11764(16) 0.67510(8) 0.0372(4) Uani 1 1 d . . . . .
C9 C 0.6789(2) 0.02859(18) 0.64100(10) 0.0490(5) Uani 1 1 d . . . . .
H9 H 0.625303 0.000033 0.619660 0.059 Uiso 1 1 calc R U . . .
C10 C 0.8116(2) -0.01274(18) 0.64369(10) 0.0489(5) Uani 1 1 d . . . . .
H10 H 0.860835 -0.073114 0.624319 0.059 Uiso 1 1 calc R U . . .
C11 C 0.85534(18) 0.05096(15) 0.67952(8) 0.0381(4) Uani 1 1 d . . . . .
C12 C 0.98288(19) 0.03103(16) 0.70455(9) 0.0405(4) Uani 1 1 d . . . . .
C13 C 1.0934(2) -0.0153(2) 0.65714(11) 0.0574(6) Uani 1 1 d . . . . .
H13A H 1.101731 0.044839 0.620052 0.086 Uiso 1 1 calc R U . . .
H13B H 1.073163 -0.090279 0.648790 0.086 Uiso 1 1 calc R U . . .
H13C H 1.174290 -0.029454 0.673050 0.086 Uiso 1 1 calc R U . . .
C14 C 1.01910(18) 0.14656(16) 0.71878(8) 0.0383(4) Uani 1 1 d . . . . .
C15 C 1.0659(2) 0.16683(19) 0.76752(9) 0.0491(5) Uani 1 1 d . . . . .
H15 H 1.076764 0.109771 0.802909 0.059 Uiso 1 1 calc R U . . .
C16 C 1.0952(2) 0.28901(19) 0.75523(9) 0.0492(5) Uani 1 1 d . . . . .
H16 H 1.127683 0.327023 0.781245 0.059 Uiso 1 1 calc R U . . .
C17 C 1.06747(17) 0.34197(17) 0.69832(8) 0.0385(4) Uani 1 1 d . . . . .
C18 C 1.07983(18) 0.47119(17) 0.66271(9) 0.0420(4) Uani 1 1 d . . . . .
C19 C 1.1795(2) 0.5272(2) 0.68798(12) 0.0591(6) Uani 1 1 d . . . . .
H19A H 1.149712 0.528244 0.730586 0.089 Uiso 1 1 calc R U . . .
H19B H 1.188473 0.609318 0.665995 0.089 Uiso 1 1 calc R U . . .
H19C H 1.262702 0.479193 0.683145 0.089 Uiso 1 1 calc R U . . .
C20 C 1.1299(2) 0.4709(2) 0.59467(10) 0.0528(5) Uani 1 1 d . . . . .
H20A H 1.209849 0.417889 0.590415 0.079 Uiso 1 1 calc R U . . .
H20B H 1.145665 0.552375 0.573705 0.079 Uiso 1 1 calc R U . . .
H20C H 1.065550 0.442212 0.577311 0.079 Uiso 1 1 calc R U . . .
C21 C 0.94901(18) 0.54723(16) 0.67139(9) 0.0407(4) Uani 1 1 d . . . . .
C22 C 0.9049(2) 0.63167(19) 0.70757(11) 0.0535(5) Uani 1 1 d . . . . .
H22 H 0.952504 0.656822 0.732758 0.064 Uiso 1 1 calc R U . . .
C23 C 0.7747(2) 0.67428(19) 0.70026(11) 0.0537(5) Uani 1 1 d . . . . .
H23 H 0.721651 0.732705 0.719653 0.064 Uiso 1 1 calc R U . . .
C24 C 0.73994(18) 0.61522(16) 0.65987(9) 0.0412(4) Uani 1 1 d . . . . .
C25 C 0.61832(19) 0.63521(16) 0.63011(9) 0.0425(4) Uani 1 1 d . . . . .
C26 C 0.6502(2) 0.7158(2) 0.56582(11) 0.0604(6) Uani 1 1 d . . . . .
H26A H 0.718645 0.673320 0.541254 0.091 Uiso 1 1 calc R U . . .
H26B H 0.678306 0.791202 0.569707 0.091 Uiso 1 1 calc R U . . .
H26C H 0.573403 0.732856 0.546662 0.091 Uiso 1 1 calc R U . . .
C27 C 0.9728(2) -0.06983(18) 0.76293(10) 0.0506(5) Uani 1 1 d . . . . .
H27A H 0.964151 -0.146061 0.751131 0.061 Uiso 1 1 calc R U . . .
H27B H 1.054782 -0.079980 0.778541 0.061 Uiso 1 1 calc R U . . .
C28 C 0.8621(2) -0.05026(19) 0.81507(10) 0.0524(5) Uani 1 1 d . . . . .
H28A H 0.869544 0.025143 0.827970 0.063 Uiso 1 1 calc R U . . .
H28B H 0.778906 -0.042417 0.800782 0.063 Uiso 1 1 calc R U . . .
C29 C 0.8657(3) -0.1555(2) 0.86899(11) 0.0706(7) Uani 1 1 d . . . . .
H29A H 0.837152 -0.225816 0.858478 0.085 Uiso 1 1 calc R U . . .
H29B H 0.955650 -0.176728 0.875706 0.085 Uiso 1 1 calc R U . . .
C30 C 0.7827(3) -0.1314(3) 0.92814(11) 0.0768(8) Uani 1 1 d . . . . .
H30A H 0.795524 -0.202448 0.959991 0.092 Uiso 1 1 calc R U . . .
H30B H 0.813146 -0.062989 0.939518 0.092 Uiso 1 1 calc R U . . .
C31 C 0.5707(3) 0.0032(2) 0.91781(10) 0.0615(6) Uani 1 1 d . . . . .
H31 H 0.599926 0.080232 0.910516 0.074 Uiso 1 1 calc R U . . .
C32 C 0.4448(3) -0.0231(2) 0.92253(9) 0.0586(6) Uani 1 1 d . . . . .
C33 C 0.3237(2) 0.0580(2) 0.91985(9) 0.0598(6) Uani 1 1 d . . . . .
C34 C 0.3260(2) 0.1844(2) 0.90550(9) 0.0564(6) Uani 1 1 d . . . . .
H34 H 0.406179 0.216606 0.897296 0.068 Uiso 1 1 calc R U . . .
C35 C 0.2127(2) 0.2635(2) 0.90307(9) 0.0596(6) Uani 1 1 d . . . . .
C36 C 0.0926(3) 0.2142(3) 0.91645(11) 0.0759(8) Uani 1 1 d . . . . .
H36 H 0.015153 0.265667 0.915597 0.091 Uiso 1 1 calc R U . . .
C37 C 0.0892(3) 0.0896(3) 0.93086(12) 0.0830(9) Uani 1 1 d . . . . .
H37 H 0.008920 0.057525 0.939747 0.100 Uiso 1 1 calc R U . . .
C38 C 0.2018(3) 0.0117(3) 0.93239(11) 0.0730(8) Uani 1 1 d . . . . .
H38 H 0.197302 -0.072379 0.941809 0.088 Uiso 1 1 calc R U . . .
C39 C 0.2182(2) 0.3964(2) 0.88553(10) 0.0610(6) Uani 1 1 d . . . . .
C40 C 0.3227(3) 0.4630(2) 0.86531(11) 0.0628(6) Uani 1 1 d . . . . .
H40 H 0.410592 0.433070 0.859172 0.075 Uiso 1 1 calc R U . . .
C41 C 0.3393(3) 0.6914(3) 0.83588(13) 0.0810(8) Uani 1 1 d . . . . .
H41A H 0.422167 0.677303 0.850901 0.097 Uiso 1 1 calc R U . . .
H41B H 0.286585 0.756495 0.853987 0.097 Uiso 1 1 calc R U . . .
C42 C 0.3647(3) 0.7330(2) 0.76710(12) 0.0711(7) Uani 1 1 d . . . . .
H42A H 0.399239 0.811761 0.757806 0.085 Uiso 1 1 calc R U . . .
H42B H 0.281918 0.744365 0.752065 0.085 Uiso 1 1 calc R U . . .
C43 C 0.4588(2) 0.64598(18) 0.73286(10) 0.0493(5) Uani 1 1 d . . . . .
H43A H 0.415312 0.575292 0.732498 0.059 Uiso 1 1 calc R U . . .
H43B H 0.533086 0.617736 0.754026 0.059 Uiso 1 1 calc R U . . .
C44 C 0.5069(2) 0.70682(18) 0.66745(10) 0.0499(5) Uani 1 1 d . . . . .
H44A H 0.536206 0.784481 0.668458 0.060 Uiso 1 1 calc R U . . .
H44B H 0.432944 0.724556 0.645591 0.060 Uiso 1 1 calc R U . . .
C45 C 0.8161(2) 0.2943(2) 0.54716(9) 0.0505(5) Uani 1 1 d . . . . .
H45 H 0.727180 0.309631 0.561153 0.061 Uiso 1 1 calc R U . . .
C46 C 0.9863(3) 0.2006(3) 0.48081(16) 0.0963(10) Uani 1 1 d . . . . .
H46A H 1.039007 0.237523 0.501059 0.144 Uiso 1 1 calc R U . . .
H46B H 1.001900 0.232974 0.437681 0.144 Uiso 1 1 calc R U . . .
H46C H 1.008875 0.113721 0.487818 0.144 Uiso 1 1 calc R U . . .
C47 C 0.7521(4) 0.1783(3) 0.48152(15) 0.0982(10) Uani 1 1 d . . . . .
H47A H 0.666480 0.204372 0.501176 0.147 Uiso 1 1 calc R U . . .
H47B H 0.765713 0.090601 0.489824 0.147 Uiso 1 1 calc R U . . .
H47C H 0.759350 0.207399 0.438177 0.147 Uiso 1 1 calc R U . . .
C48 C 0.6723(4) 0.3313(3) 0.93039(14) 0.1085(13) Uani 1 1 d . . . . .
H48 H 0.652626 0.280536 0.968261 0.130 Uiso 1 1 calc R U . . .
C49 C 0.7585(5) 0.5126(3) 0.87413(19) 0.1234(14) Uani 1 1 d . . . . .
H49A H 0.850172 0.496511 0.859424 0.185 Uiso 1 1 calc R U . . .
H49B H 0.740311 0.595103 0.880853 0.185 Uiso 1 1 calc R U . . .
H49C H 0.708841 0.501598 0.844371 0.185 Uiso 1 1 calc R U . . .
C50 C 0.7533(8) 0.4664(6) 0.9831(2) 0.211(3) Uani 1 1 d . . . . .
H50A H 0.677218 0.463565 1.014304 0.317 Uiso 1 1 calc R U . . .
H50B H 0.778792 0.547983 0.972217 0.317 Uiso 1 1 calc R U . . .
H50C H 0.823541 0.411210 0.998286 0.317 Uiso 1 1 calc R U . . .
H3B H 0.734094 0.324395 0.804764 0.254 Uiso 1 1 d R U . . .
H3C H 0.828564 0.339435 0.752024 0.254 Uiso 1 1 d R U . . .
H1 H 0.622(6) 0.397(6) 0.700(3) 0.254 Uiso 1 1 d . U . . .
H4 H 0.847(6) 0.482(6) 0.617(3) 0.254 Uiso 1 1 d . U . . .
H2 H 0.758(6) 0.185(6) 0.723(3) 0.254 Uiso 1 1 d . U . . .
H3 H 0.984(6) 0.269(6) 0.641(3) 0.254 Uiso 1 1 d . U . . .

loop_
_atom_site_aniso_label
_atom_site_aniso_U_11
_atom_site_aniso_U_22
_atom_site_aniso_U_33
_atom_site_aniso_U_23
_atom_site_aniso_U_13
_atom_site_aniso_U_12
N1 0.0414(9) 0.0357(8) 0.0371(8) -0.0066(6) -0.0072(6) -0.0063(6)
N2 0.0420(9) 0.0344(8) 0.0383(8) -0.0116(6) -0.0048(7) -0.0039(6)
N3 0.0418(9) 0.0361(8) 0.0363(8) -0.0056(6) -0.0068(6) -0.0051(6)
N4 0.0379(8) 0.0365(8) 0.0447(9) -0.0070(7) -0.0074(7) -0.0058(6)
N5 0.0832(15) 0.0659(13) 0.0436(10) -0.0003(9) -0.0003(9) -0.0279(11)
N6 0.106(2) 0.0623(14) 0.0991(19) -0.0031(13) -0.0031(16) -0.0310(14)
N7 0.0971(19) 0.0663(14) 0.0945(18) -0.0083(13) -0.0022(14) -0.0391(14)
N8 0.0781(15) 0.0726(14) 0.0543(12) -0.0242(10) 0.0013(10) -0.0031(11)
N9 0.0723(17) 0.100(2) 0.101(2) -0.0270(16) 0.0020(14) 0.0048(14)
N10 0.0633(15) 0.104(2) 0.0977(19) -0.0194(16) 0.0020(13) -0.0033(14)
N11 0.0660(12) 0.0571(11) 0.0417(10) -0.0138(8) -0.0018(8) -0.0090(9)
N12 0.142(3) 0.0943(19) 0.0668(15) -0.0193(14) -0.0183(15) -0.0420(18)
O1 0.0716(11) 0.0712(10) 0.0507(9) -0.0164(8) -0.0185(8) -0.0109(8)
O2 0.176(3) 0.141(2) 0.0662(13) -0.0259(13) 0.0104(14) -0.102(2)
O3 0.0642(10) 0.0740(11) 0.0519(9) -0.0243(8) -0.0075(7) -0.0154(8)
C1 0.0359(9) 0.0381(10) 0.0403(10) -0.0047(8) -0.0055(8) -0.0014(7)
C2 0.0473(11) 0.0476(11) 0.0405(10) -0.0046(8) -0.0135(8) 0.0009(9)
C3 0.0400(10) 0.0507(11) 0.0461(11) -0.0155(9) -0.0139(8) -0.0018(8)
C4 0.0303(9) 0.0411(10) 0.0391(10) -0.0146(8) -0.0014(7) -0.0044(7)
C5 0.0370(10) 0.0425(10) 0.0428(10) -0.0087(8) -0.0018(8) -0.0109(8)
C6 0.0481(12) 0.0577(13) 0.0757(16) -0.0134(11) -0.0091(11) -0.0208(10)
C7 0.0500(12) 0.0592(13) 0.0454(12) -0.0056(10) 0.0061(9) -0.0114(10)
C8 0.0426(10) 0.0325(9) 0.0375(10) -0.0055(7) -0.0047(8) -0.0114(7)
C9 0.0584(13) 0.0412(11) 0.0552(12) -0.0186(9) -0.0135(10) -0.0111(9)
C10 0.0593(13) 0.0379(10) 0.0528(12) -0.0216(9) -0.0047(10) -0.0020(9)
C11 0.0467(11) 0.0299(9) 0.0364(9) -0.0075(7) -0.0016(8) -0.0041(8)
C12 0.0438(10) 0.0350(9) 0.0403(10) -0.0079(8) -0.0023(8) 0.0000(8)
C13 0.0536(13) 0.0586(13) 0.0586(13) -0.0224(11) 0.0007(10) 0.0032(10)
C14 0.0379(10) 0.0379(10) 0.0369(10) -0.0052(8) -0.0046(7) -0.0017(7)
C15 0.0580(13) 0.0513(12) 0.0376(10) -0.0015(9) -0.0134(9) -0.0075(10)
C16 0.0570(13) 0.0524(12) 0.0436(11) -0.0084(9) -0.0179(9) -0.0126(10)
C17 0.0344(9) 0.0410(10) 0.0418(10) -0.0099(8) -0.0065(8) -0.0055(7)
C18 0.0361(10) 0.0405(10) 0.0496(11) -0.0058(8) -0.0066(8) -0.0102(8)
C19 0.0457(12) 0.0577(13) 0.0800(16) -0.0109(12) -0.0180(11) -0.0191(10)
C20 0.0430(11) 0.0578(13) 0.0517(12) 0.0001(10) 0.0000(9) -0.0105(9)
C21 0.0405(10) 0.0347(9) 0.0490(11) -0.0054(8) -0.0091(8) -0.0123(8)
C22 0.0511(12) 0.0471(11) 0.0731(15) -0.0237(11) -0.0192(11) -0.0105(9)
C23 0.0547(13) 0.0393(11) 0.0725(15) -0.0243(10) -0.0094(11) -0.0034(9)
C24 0.0411(10) 0.0311(9) 0.0508(11) -0.0061(8) -0.0066(8) -0.0055(8)
C25 0.0430(10) 0.0329(9) 0.0490(11) -0.0018(8) -0.0086(8) -0.0031(8)
C26 0.0646(14) 0.0515(13) 0.0596(14) 0.0064(10) -0.0113(11) -0.0118(11)
C27 0.0611(13) 0.0336(10) 0.0535(12) -0.0045(9) -0.0095(10) 0.0019(9)
C28 0.0621(13) 0.0405(11) 0.0482(12) 0.0015(9) -0.0031(10) -0.0063(9)
C29 0.0868(18) 0.0534(14) 0.0593(15) 0.0104(11) -0.0051(13) -0.0066(12)
C30 0.088(2) 0.0855(19) 0.0490(14) 0.0073(13) -0.0084(13) -0.0151(15)
C31 0.0806(17) 0.0563(14) 0.0466(12) -0.0045(10) -0.0008(11) -0.0249(12)
C32 0.0794(17) 0.0621(14) 0.0357(11) -0.0063(10) 0.0033(10) -0.0338(12)
C33 0.0742(16) 0.0769(16) 0.0310(10) -0.0081(10) 0.0021(10) -0.0351(13)
C34 0.0633(14) 0.0759(15) 0.0333(10) -0.0132(10) 0.0033(9) -0.0295(12)
C35 0.0611(14) 0.0872(17) 0.0310(10) -0.0101(10) -0.0001(9) -0.0216(13)
C36 0.0627(16) 0.115(2) 0.0484(14) -0.0007(14) -0.0075(11) -0.0294(15)
C37 0.0732(19) 0.124(3) 0.0544(15) 0.0046(15) -0.0110(13) -0.0533(19)
C38 0.0830(19) 0.0934(19) 0.0465(13) -0.0017(13) -0.0049(12) -0.0478(16)
C39 0.0580(14) 0.0842(17) 0.0410(12) -0.0171(11) 0.0005(10) -0.0116(12)
C40 0.0638(15) 0.0720(16) 0.0522(13) -0.0199(12) 0.0008(11) -0.0067(12)
C41 0.104(2) 0.0667(16) 0.0751(18) -0.0360(14) 0.0026(16) -0.0083(15)
C42 0.0797(18) 0.0514(13) 0.0761(17) -0.0193(12) 0.0025(13) 0.0050(12)
C43 0.0456(11) 0.0390(10) 0.0627(13) -0.0122(9) -0.0058(9) -0.0021(8)
C44 0.0472(11) 0.0361(10) 0.0650(14) -0.0083(9) -0.0117(10) 0.0016(8)
C45 0.0505(12) 0.0633(13) 0.0367(11) -0.0113(10) 0.0004(9) -0.0094(10)
C46 0.087(2) 0.097(2) 0.096(2) -0.0379(19) 0.0105(17) 0.0189(17)
C47 0.124(3) 0.113(3) 0.078(2) -0.0349(18) -0.0263(18) -0.044(2)
C48 0.161(4) 0.114(3) 0.0529(17) -0.0083(17) 0.0068(19) -0.064(3)
C49 0.174(4) 0.093(2) 0.115(3) -0.022(2) -0.018(3) -0.059(3)
C50 0.361(10) 0.214(6) 0.103(4) -0.072(4) -0.065(5) -0.077(6)

loop_
_atom_type_symbol
_atom_type_description
_atom_type_scat_dispersion_real
_atom_type_scat_dispersion_imag
_atom_type_scat_source
C C 0.0033 0.0016 'International Tables Vol C Tables 4.2.6.8 and 6.1.1.4'
H H 0.0000 0.0000 'International Tables Vol C Tables 4.2.6.8 and 6.1.1.4'
N N 0.0061 0.0033 'International Tables Vol C Tables 4.2.6.8 and 6.1.1.4'
O O 0.0106 0.0060 'International Tables Vol C Tables 4.2.6.8 and 6.1.1.4'

loop_
_geom_angle_atom_site_label_1
_geom_angle_atom_site_label_2
_geom_angle_atom_site_label_3
_geom_angle
_geom_angle_site_symmetry_1
_geom_angle_site_symmetry_3
_geom_angle_publ_flag
C1 N1 H1 126(4) . . ?
C4 N1 C1 110.13(15) . . ?
C4 N1 H1 124(4) . . ?
C8 N2 C11 110.23(15) . . ?
C8 N2 H2 127(4) . . ?
C11 N2 H2 123(4) . . ?
C14 N3 H3 125(4) . . ?
C17 N3 C14 110.04(15) . . ?
C17 N3 H3 124(4) . . ?
C21 N4 C24 109.75(16) . . ?
C21 N4 H4 126(4) . . ?
C24 N4 H4 124(4) . . ?
N6 N5 C30 119.8(2) . . ?
C31 N5 N6 110.7(2) . . ?
C31 N5 C30 129.5(2) . . ?
N7 N6 N5 106.9(2) . . ?
N6 N7 C32 109.4(2) . . ?
N9 N8 C40 110.1(2) . . ?
N9 N8 C41 120.0(2) . . ?
C40 N8 C41 129.9(2) . . ?
N10 N9 N8 107.2(2) . . ?
N9 N10 C39 109.4(2) . . ?
C45 N11 C46 119.8(2) . . ?
C45 N11 C47 121.2(2) . . ?
C47 N11 C46 119.0(2) . . ?
C48 N12 C49 120.7(3) . . ?
C48 N12 C50 124.9(4) . . ?
C49 N12 C50 114.4(4) . . ?
H3B O3 H3C 106.4 . . ?
N1 C1 C25 123.27(16) . . ?
C2 C1 N1 106.65(16) . . ?
C2 C1 C25 129.74(17) . . ?
C1 C2 H2A 125.8 . . ?
C1 C2 C3 108.45(17) . . ?
C3 C2 H2A 125.8 . . ?
C2 C3 H3A 126.0 . . ?
C4 C3 C2 108.03(17) . . ?
C4 C3 H3A 126.0 . . ?
N1 C4 C5 123.16(16) . . ?
C3 C4 N1 106.74(16) . . ?
C3 C4 C5 130.07(17) . . ?
C4 C5 C6 108.73(16) . . ?
C4 C5 C7 110.79(16) . . ?
C4 C5 C8 110.55(14) . . ?
C6 C5 C7 107.87(17) . . ?
C8 C5 C6 108.46(16) . . ?
C8 C5 C7 110.35(16) . . ?
C5 C6 H6A 109.5 . . ?
C5 C6 H6B 109.5 . . ?
C5 C6 H6C 109.5 . . ?
H6A C6 H6B 109.5 . . ?
H6A C6 H6C 109.5 . . ?
H6B C6 H6C 109.5 . . ?
C5 C7 H7A 109.5 . . ?
C5 C7 H7B 109.5 . . ?
C5 C7 H7C 109.5 . . ?
H7A C7 H7B 109.5 . . ?
H7A C7 H7C 109.5 . . ?
H7B C7 H7C 109.5 . . ?
N2 C8 C5 122.54(15) . . ?
C9 C8 N2 106.72(17) . . ?
C9 C8 C5 130.72(17) . . ?
C8 C9 H9 125.9 . . ?
C8 C9 C10 108.11(17) . . ?
C10 C9 H9 125.9 . . ?
C9 C10 H10 125.9 . . ?
C11 C10 C9 108.23(17) . . ?
C11 C10 H10 125.9 . . ?
N2 C11 C12 122.79(15) . . ?
C10 C11 N2 106.72(17) . . ?
C10 C11 C12 129.83(17) . . ?
C11 C12 C13 109.09(16) . . ?
C11 C12 C27 109.40(16) . . ?
C13 C12 C27 107.25(16) . . ?
C14 C12 C11 112.57(15) . . ?
C14 C12 C13 108.60(16) . . ?
C14 C12 C27 109.79(16) . . ?
C12 C13 H13A 109.5 . . ?
C12 C13 H13B 109.5 . . ?
C12 C13 H13C 109.5 . . ?
H13A C13 H13B 109.5 . . ?
H13A C13 H13C 109.5 . . ?
H13B C13 H13C 109.5 . . ?
N3 C14 C12 121.41(16) . . ?
C15 C14 N3 106.93(17) . . ?
C15 C14 C12 131.37(17) . . ?
C14 C15 H15 125.9 . . ?
C14 C15 C16 108.27(17) . . ?
C16 C15 H15 125.9 . . ?
C15 C16 H16 126.0 . . ?
C17 C16 C15 107.97(17) . . ?
C17 C16 H16 126.0 . . ?
N3 C17 C18 122.97(16) . . ?
C16 C17 N3 106.79(17) . . ?
C16 C17 C18 130.23(17) . . ?
C17 C18 C19 108.31(16) . . ?
C17 C18 C20 110.77(16) . . ?
C20 C18 C19 108.31(17) . . ?
C21 C18 C17 109.74(15) . . ?
C21 C18 C19 108.73(16) . . ?
C21 C18 C20 110.91(16) . . ?
C18 C19 H19A 109.5 . . ?
C18 C19 H19B 109.5 . . ?
C18 C19 H19C 109.5 . . ?
H19A C19 H19B 109.5 . . ?
H19A C19 H19C 109.5 . . ?
H19B C19 H19C 109.5 . . ?
C18 C20 H20A 109.5 . . ?
C18 C20 H20B 109.5 . . ?
C18 C20 H20C 109.5 . . ?
H20A C20 H20B 109.5 . . ?
H20A C20 H20C 109.5 . . ?
H20B C20 H20C 109.5 . . ?
N4 C21 C18 122.61(16) . . ?
C22 C21 N4 106.98(17) . . ?
C22 C21 C18 130.39(18) . . ?
C21 C22 H22 125.9 . . ?
C21 C22 C23 108.19(18) . . ?
C23 C22 H22 125.9 . . ?
C22 C23 H23 125.9 . . ?
C24 C23 C22 108.24(18) . . ?
C24 C23 H23 125.9 . . ?
N4 C24 C25 122.01(17) . . ?
C23 C24 N4 106.85(17) . . ?
C23 C24 C25 130.67(18) . . ?
C1 C25 C24 113.02(15) . . ?
C1 C25 C26 108.58(17) . . ?
C1 C25 C44 110.12(16) . . ?
C24 C25 C26 107.83(16) . . ?
C24 C25 C44 109.68(17) . . ?
C44 C25 C26 107.43(16) . . ?
C25 C26 H26A 109.5 . . ?
C25 C26 H26B 109.5 . . ?
C25 C26 H26C 109.5 . . ?
H26A C26 H26B 109.5 . . ?
H26A C26 H26C 109.5 . . ?
H26B C26 H26C 109.5 . . ?
C12 C27 H27A 108.0 . . ?
C12 C27 H27B 108.0 . . ?
H27A C27 H27B 107.2 . . ?
C28 C27 C12 117.37(16) . . ?
C28 C27 H27A 108.0 . . ?
C28 C27 H27B 108.0 . . ?
C27 C28 H28A 109.4 . . ?
C27 C28 H28B 109.4 . . ?
H28A C28 H28B 108.0 . . ?
C29 C28 C27 111.29(18) . . ?
C29 C28 H28A 109.4 . . ?
C29 C28 H28B 109.4 . . ?
C28 C29 H29A 108.5 . . ?
C28 C29 H29B 108.5 . . ?
H29A C29 H29B 107.5 . . ?
C30 C29 C28 115.3(2) . . ?
C30 C29 H29A 108.5 . . ?
C30 C29 H29B 108.5 . . ?
N5 C30 C29 114.6(2) . . ?
N5 C30 H30A 108.6 . . ?
N5 C30 H30B 108.6 . . ?
C29 C30 H30A 108.6 . . ?
C29 C30 H30B 108.6 . . ?
H30A C30 H30B 107.6 . . ?
N5 C31 H31 127.1 . . ?
N5 C31 C32 105.9(2) . . ?
C32 C31 H31 127.1 . . ?
N7 C32 C31 107.1(3) . . ?
N7 C32 C33 122.5(2) . . ?
C31 C32 C33 130.3(2) . . ?
C34 C33 C32 120.8(2) . . ?
C34 C33 C38 117.9(3) . . ?
C38 C33 C32 121.3(2) . . ?
C33 C34 H34 119.0 . . ?
C35 C34 C33 122.0(2) . . ?
C35 C34 H34 119.0 . . ?
C34 C35 C36 118.6(3) . . ?
C34 C35 C39 120.9(2) . . ?
C36 C35 C39 120.6(3) . . ?
C35 C36 H36 120.1 . . ?
C37 C36 C35 119.9(3) . . ?
C37 C36 H36 120.1 . . ?
C36 C37 H37 119.4 . . ?
C38 C37 C36 121.3(3) . . ?
C38 C37 H37 119.4 . . ?
C33 C38 H38 119.8 . . ?
C37 C38 C33 120.3(3) . . ?
C37 C38 H38 119.8 . . ?
N10 C39 C35 122.1(2) . . ?
N10 C39 C40 107.4(2) . . ?
C40 C39 C35 130.5(2) . . ?
N8 C40 C39 105.9(2) . . ?
N8 C40 H40 127.0 . . ?
C39 C40 H40 127.0 . . ?
N8 C41 H41A 108.8 . . ?
N8 C41 H41B 108.8 . . ?
N8 C41 C42 113.9(2) . . ?
H41A C41 H41B 107.7 . . ?
C42 C41 H41A 108.8 . . ?
C42 C41 H41B 108.8 . . ?
C41 C42 H42A 108.6 . . ?
C41 C42 H42B 108.6 . . ?
C41 C42 C43 114.8(2) . . ?
H42A C42 H42B 107.5 . . ?
C43 C42 H42A 108.6 . . ?
C43 C42 H42B 108.6 . . ?
C42 C43 H43A 109.3 . . ?
C42 C43 H43B 109.3 . . ?
C42 C43 C44 111.68(18) . . ?
H43A C43 H43B 107.9 . . ?
C44 C43 H43A 109.3 . . ?
C44 C43 H43B 109.3 . . ?
C25 C44 H44A 108.0 . . ?
C25 C44 H44B 108.0 . . ?
C43 C44 C25 117.21(16) . . ?
C43 C44 H44A 108.0 . . ?
C43 C44 H44B 108.0 . . ?
H44A C44 H44B 107.2 . . ?
N11 C45 H45 117.1 . . ?
O1 C45 N11 125.8(2) . . ?
O1 C45 H45 117.1 . . ?
N11 C46 H46A 109.5 . . ?
N11 C46 H46B 109.5 . . ?
N11 C46 H46C 109.5 . . ?
H46A C46 H46B 109.5 . . ?
H46A C46 H46C 109.5 . . ?
H46B C46 H46C 109.5 . . ?
N11 C47 H47A 109.5 . . ?
N11 C47 H47B 109.5 . . ?
N11 C47 H47C 109.5 . . ?
H47A C47 H47B 109.5 . . ?
H47A C47 H47C 109.5 . . ?
H47B C47 H47C 109.5 . . ?
N12 C48 H48 116.7 . . ?
O2 C48 N12 126.6(3) . . ?
O2 C48 H48 116.7 . . ?
N12 C49 H49A 109.5 . . ?
N12 C49 H49B 109.5 . . ?
N12 C49 H49C 109.5 . . ?
H49A C49 H49B 109.5 . . ?
H49A C49 H49C 109.5 . . ?
H49B C49 H49C 109.5 . . ?
N12 C50 H50A 109.5 . . ?
N12 C50 H50B 109.5 . . ?
N12 C50 H50C 109.5 . . ?
H50A C50 H50B 109.5 . . ?
H50A C50 H50C 109.5 . . ?
H50B C50 H50C 109.5 . . ?

loop_
_geom_bond_atom_site_label_1
_geom_bond_atom_site_label_2
_geom_bond_distance
_geom_bond_site_symmetry_2
_geom_bond_publ_flag
N1 C1 1.378(2) . ?
N1 C4 1.376(2) . ?
N1 H1 0.93(7) . ?
N2 C8 1.377(2) . ?
N2 C11 1.378(2) . ?
N2 H2 0.92(7) . ?
N3 C14 1.378(2) . ?
N3 C17 1.375(2) . ?
N3 H3 0.93(6) . ?
N4 C21 1.379(2) . ?
N4 C24 1.382(2) . ?
N4 H4 0.92(6) . ?
N5 N6 1.342(3) . ?
N5 C30 1.457(4) . ?
N5 C31 1.336(3) . ?
N6 N7 1.316(4) . ?
N7 C32 1.361(3) . ?
N8 N9 1.336(3) . ?
N8 C40 1.340(3) . ?
N8 C41 1.459(4) . ?
N9 N10 1.314(4) . ?
N10 C39 1.348(3) . ?
N11 C45 1.314(3) . ?
N11 C46 1.446(3) . ?
N11 C47 1.446(3) . ?
N12 C48 1.301(4) . ?
N12 C49 1.416(4) . ?
N12 C50 1.448(5) . ?
O1 C45 1.220(3) . ?
O2 C48 1.212(4) . ?
O3 H3B 0.8939 . ?
O3 H3C 0.8519 . ?
C1 C2 1.361(3) . ?
C1 C25 1.514(3) . ?
C2 H2A 0.9300 . ?
C2 C3 1.405(3) . ?
C3 H3A 0.9300 . ?
C3 C4 1.365(3) . ?
C4 C5 1.515(3) . ?
C5 C6 1.538(3) . ?
C5 C7 1.540(3) . ?
C5 C8 1.518(3) . ?
C6 H6A 0.9600 . ?
C6 H6B 0.9600 . ?
C6 H6C 0.9600 . ?
C7 H7A 0.9600 . ?
C7 H7B 0.9600 . ?
C7 H7C 0.9600 . ?
C8 C9 1.363(3) . ?
C9 H9 0.9300 . ?
C9 C10 1.411(3) . ?
C10 H10 0.9300 . ?
C10 C11 1.361(3) . ?
C11 C12 1.515(3) . ?
C12 C13 1.541(3) . ?
C12 C14 1.513(3) . ?
C12 C27 1.548(3) . ?
C13 H13A 0.9600 . ?
C13 H13B 0.9600 . ?
C13 H13C 0.9600 . ?
C14 C15 1.359(3) . ?
C15 H15 0.9300 . ?
C15 C16 1.408(3) . ?
C16 H16 0.9300 . ?
C16 C17 1.367(3) . ?
C17 C18 1.516(3) . ?
C18 C19 1.537(3) . ?
C18 C20 1.534(3) . ?
C18 C21 1.514(3) . ?
C19 H19A 0.9600 . ?
C19 H19B 0.9600 . ?
C19 H19C 0.9600 . ?
C20 H20A 0.9600 . ?
C20 H20B 0.9600 . ?
C20 H20C 0.9600 . ?
C21 C22 1.362(3) . ?
C22 H22 0.9300 . ?
C22 C23 1.407(3) . ?
C23 H23 0.9300 . ?
C23 C24 1.362(3) . ?
C24 C25 1.516(3) . ?
C25 C26 1.550(3) . ?
C25 C44 1.545(3) . ?
C26 H26A 0.9600 . ?
C26 H26B 0.9600 . ?
C26 H26C 0.9600 . ?
C27 H27A 0.9700 . ?
C27 H27B 0.9700 . ?
C27 C28 1.522(3) . ?
C28 H28A 0.9700 . ?
C28 H28B 0.9700 . ?
C28 C29 1.514(3) . ?
C29 H29A 0.9700 . ?
C29 H29B 0.9700 . ?
C29 C30 1.510(4) . ?
C30 H30A 0.9700 . ?
C30 H30B 0.9700 . ?
C31 H31 0.9300 . ?
C31 C32 1.369(3) . ?
C32 C33 1.458(4) . ?
C33 C34 1.392(3) . ?
C33 C38 1.400(3) . ?
C34 H34 0.9300 . ?
C34 C35 1.384(3) . ?
C35 C36 1.397(3) . ?
C35 C39 1.470(4) . ?
C36 H36 0.9300 . ?
C36 C37 1.374(4) . ?
C37 H37 0.9300 . ?
C37 C38 1.369(4) . ?
C38 H38 0.9300 . ?
C39 C40 1.363(3) . ?
C40 H40 0.9300 . ?
C41 H41A 0.9700 . ?
C41 H41B 0.9700 . ?
C41 C42 1.514(4) . ?
C42 H42A 0.9700 . ?
C42 H42B 0.9700 . ?
C42 C43 1.517(3) . ?
C43 H43A 0.9700 . ?
C43 H43B 0.9700 . ?
C43 C44 1.520(3) . ?
C44 H44A 0.9700 . ?
C44 H44B 0.9700 . ?
C45 H45 0.9300 . ?
C46 H46A 0.9600 . ?
C46 H46B 0.9600 . ?
C46 H46C 0.9600 . ?
C47 H47A 0.9600 . ?
C47 H47B 0.9600 . ?
C47 H47C 0.9600 . ?
C48 H48 0.9300 . ?
C49 H49A 0.9600 . ?
C49 H49B 0.9600 . ?
C49 H49C 0.9600 . ?
C50 H50A 0.9600 . ?
C50 H50B 0.9600 . ?
C50 H50C 0.9600 . ?

loop_
_geom_hbond_atom_site_label_D
_geom_hbond_atom_site_label_H
_geom_hbond_atom_site_label_A
_geom_hbond_distance_DH
_geom_hbond_distance_HA
_geom_hbond_distance_DA
_geom_hbond_angle_DHA
_geom_hbond_site_symmetry_A
_geom_hbond_publ_flag
C31 H31 O2 0.93 2.49 3.416(3) 171.9 . yes
C48 H48 N7 0.93 2.55 3.465(4) 168.6 2_657 yes
O3 H3B O2 0.89 1.89 2.745(3) 160.0 . yes
N1 H1 O3 0.93(7) 2.08(7) 2.989(2) 166(6) . yes
N4 H4 O1 0.92(6) 2.08(6) 2.980(2) 165(6) . yes
N2 H2 O3 0.92(7) 2.07(7) 2.974(2) 167(6) . yes
N3 H3 O1 0.93(6) 1.99(6) 2.906(2) 167(6) . yes

loop_
_geom_torsion_atom_site_label_1
_geom_torsion_atom_site_label_2
_geom_torsion_atom_site_label_3
_geom_torsion_atom_site_label_4
_geom_torsion
_geom_torsion_site_symmetry_1
_geom_torsion_site_symmetry_2
_geom_torsion_site_symmetry_3
_geom_torsion_site_symmetry_4
_geom_torsion_publ_flag
N1 C1 C2 C3 0.0(2) . . . . ?
N1 C1 C25 C24 37.9(2) . . . . ?
N1 C1 C25 C26 157.51(18) . . . . ?
N1 C1 C25 C44 -85.1(2) . . . . ?
N1 C4 C5 C6 162.70(17) . . . . ?
N1 C4 C5 C7 44.3(2) . . . . ?
N1 C4 C5 C8 -78.3(2) . . . . ?
N2 C8 C9 C10 0.0(2) . . . . ?
N2 C11 C12 C13 -155.51(17) . . . . ?
N2 C11 C12 C14 -34.9(2) . . . . ?
N2 C11 C12 C27 87.5(2) . . . . ?
N3 C14 C15 C16 0.7(2) . . . . ?
N3 C17 C18 C19 -158.97(18) . . . . ?
N3 C17 C18 C20 -40.3(2) . . . . ?
N3 C17 C18 C21 82.5(2) . . . . ?
N4 C21 C22 C23 -0.3(2) . . . . ?
N4 C24 C25 C1 45.9(2) . . . . ?
N4 C24 C25 C26 -74.1(2) . . . . ?
N4 C24 C25 C44 169.22(16) . . . . ?
N5 N6 N7 C32 0.1(3) . . . . ?
N5 C31 C32 N7 -0.3(3) . . . . ?
N5 C31 C32 C33 177.6(2) . . . . ?
N6 N5 C30 C29 84.4(3) . . . . ?
N6 N5 C31 C32 0.3(3) . . . . ?
N6 N7 C32 C31 0.2(3) . . . . ?
N6 N7 C32 C33 -177.9(2) . . . . ?
N7 C32 C33 C34 -176.2(2) . . . . ?
N7 C32 C33 C38 4.7(3) . . . . ?
N8 N9 N10 C39 0.3(3) . . . . ?
N8 C41 C42 C43 -65.0(3) . . . . ?
N9 N8 C40 C39 -0.2(3) . . . . ?
N9 N8 C41 C42 -92.3(3) . . . . ?
N9 N10 C39 C35 179.8(2) . . . . ?
N9 N10 C39 C40 -0.4(3) . . . . ?
N10 C39 C40 N8 0.4(3) . . . . ?
C1 N1 C4 C3 0.2(2) . . . . ?
C1 N1 C4 C5 178.44(16) . . . . ?
C1 C2 C3 C4 0.1(2) . . . . ?
C1 C25 C44 C43 62.2(2) . . . . ?
C2 C1 C25 C24 -149.6(2) . . . . ?
C2 C1 C25 C26 -30.0(3) . . . . ?
C2 C1 C25 C44 87.3(2) . . . . ?
C2 C3 C4 N1 -0.2(2) . . . . ?
C2 C3 C4 C5 -178.24(18) . . . . ?
C3 C4 C5 C6 -19.5(3) . . . . ?
C3 C4 C5 C7 -137.9(2) . . . . ?
C3 C4 C5 C8 99.5(2) . . . . ?
C4 N1 C1 C2 -0.2(2) . . . . ?
C4 N1 C1 C25 173.80(16) . . . . ?
C4 C5 C8 N2 74.7(2) . . . . ?
C4 C5 C8 C9 -104.0(2) . . . . ?
C5 C8 C9 C10 178.84(18) . . . . ?
C6 C5 C8 N2 -166.19(17) . . . . ?
C6 C5 C8 C9 15.1(3) . . . . ?
C7 C5 C8 N2 -48.2(2) . . . . ?
C7 C5 C8 C9 133.0(2) . . . . ?
C8 N2 C11 C10 0.3(2) . . . . ?
C8 N2 C11 C12 -171.25(16) . . . . ?
C8 C9 C10 C11 0.2(2) . . . . ?
C9 C10 C11 N2 -0.3(2) . . . . ?
C9 C10 C11 C12 170.41(18) . . . . ?
C10 C11 C12 C13 35.1(3) . . . . ?
C10 C11 C12 C14 155.7(2) . . . . ?
C10 C11 C12 C27 -81.9(2) . . . . ?
C11 N2 C8 C5 -179.13(16) . . . . ?
C11 N2 C8 C9 -0.1(2) . . . . ?
C11 C12 C14 N3 -50.8(2) . . . . ?
C11 C12 C14 C15 136.3(2) . . . . ?
C11 C12 C27 C28 -56.8(2) . . . . ?
C12 C14 C15 C16 174.37(19) . . . . ?
C12 C27 C28 C29 -179.5(2) . . . . ?
C13 C12 C14 N3 70.1(2) . . . . ?
C13 C12 C14 C15 -102.8(2) . . . . ?
C13 C12 C27 C28 -174.97(19) . . . . ?
C14 N3 C17 C16 -0.3(2) . . . . ?
C14 N3 C17 C18 -179.31(16) . . . . ?
C14 C12 C27 C28 67.2(2) . . . . ?
C14 C15 C16 C17 -0.9(2) . . . . ?
C15 C16 C17 N3 0.7(2) . . . . ?
C15 C16 C17 C18 179.62(19) . . . . ?
C16 C17 C18 C19 22.2(3) . . . . ?
C16 C17 C18 C20 140.9(2) . . . . ?
C16 C17 C18 C21 -96.3(2) . . . . ?
C17 N3 C14 C12 -174.72(16) . . . . ?
C17 N3 C14 C15 -0.3(2) . . . . ?
C17 C18 C21 N4 -76.0(2) . . . . ?
C17 C18 C21 C22 102.1(2) . . . . ?
C18 C21 C22 C23 -178.54(19) . . . . ?
C19 C18 C21 N4 165.73(18) . . . . ?
C19 C18 C21 C22 -16.2(3) . . . . ?
C20 C18 C21 N4 46.7(2) . . . . ?
C20 C18 C21 C22 -135.2(2) . . . . ?
C21 N4 C24 C23 0.0(2) . . . . ?
C21 N4 C24 C25 172.93(16) . . . . ?
C21 C22 C23 C24 0.3(3) . . . . ?
C22 C23 C24 N4 -0.2(2) . . . . ?
C22 C23 C24 C25 -172.2(2) . . . . ?
C23 C24 C25 C1 -143.0(2) . . . . ?
C23 C24 C25 C26 96.9(3) . . . . ?
C23 C24 C25 C44 -19.8(3) . . . . ?
C24 N4 C21 C18 178.59(16) . . . . ?
C24 N4 C21 C22 0.1(2) . . . . ?
C24 C25 C44 C43 -62.7(2) . . . . ?
C25 C1 C2 C3 -173.38(19) . . . . ?
C26 C25 C44 C43 -179.68(18) . . . . ?
C27 C12 C14 N3 -172.93(16) . . . . ?
C27 C12 C14 C15 14.1(3) . . . . ?
C27 C28 C29 C30 165.4(2) . . . . ?
C28 C29 C30 N5 61.4(3) . . . . ?
C30 N5 N6 N7 177.4(2) . . . . ?
C30 N5 C31 C32 -177.0(2) . . . . ?
C31 N5 N6 N7 -0.3(3) . . . . ?
C31 N5 C30 C29 -98.5(3) . . . . ?
C31 C32 C33 C34 6.2(4) . . . . ?
C31 C32 C33 C38 -173.0(2) . . . . ?
C32 C33 C34 C35 -179.52(19) . . . . ?
C32 C33 C38 C37 178.6(2) . . . . ?
C33 C34 C35 C36 1.0(3) . . . . ?
C33 C34 C35 C39 -177.68(19) . . . . ?
C34 C33 C38 C37 -0.5(3) . . . . ?
C34 C35 C36 C37 -0.8(3) . . . . ?
C34 C35 C39 N10 -174.7(2) . . . . ?
C34 C35 C39 C40 5.6(4) . . . . ?
C35 C36 C37 C38 -0.1(4) . . . . ?
C35 C39 C40 N8 -179.9(2) . . . . ?
C36 C35 C39 N10 6.6(3) . . . . ?
C36 C35 C39 C40 -173.1(2) . . . . ?
C36 C37 C38 C33 0.7(4) . . . . ?
C38 C33 C34 C35 -0.4(3) . . . . ?
C39 C35 C36 C37 177.9(2) . . . . ?
C40 N8 N9 N10 -0.1(3) . . . . ?
C40 N8 C41 C42 89.2(3) . . . . ?
C41 N8 N9 N10 -178.9(2) . . . . ?
C41 N8 C40 C39 178.5(2) . . . . ?
C41 C42 C43 C44 -165.1(2) . . . . ?
C42 C43 C44 C25 171.4(2) . . . . ?
C46 N11 C45 O1 -0.3(4) . . . . ?
C47 N11 C45 O1 179.2(2) . . . . ?
C49 N12 C48 O2 -1.0(7) . . . . ?
C50 N12 C48 O2 -179.1(5) . . . . ?
